data_4069454
loop_
_publ_author_name
'Wallis, Christopher J.'
'Kraft, Ira L.'
'Murphy, Jeffrey N.'
'Patrick, Brian O.'
'Mehrkhodavandi, Parisa'

_publ_section_title
;
 Reversible Orthopalladation of Phosphinimine&#x2212;Imine
 Dichloropalladium(II) Complexes
;
_journal_issue 13
_journal_name_full Organometallics
_journal_page_first 3889
_journal_paper_doi 10.1021/om900194s
_journal_volume 28
_journal_year 2009
_chemical_formula_sum 'C42 H37 B F4 N3 P Pd'
_chemical_formula_weight 807.93
_chemical_name_systematic
;
 ?
;
_space_group_IT_number 2
_symmetry_cell_setting triclinic
_symmetry_space_group_name_Hall '-P 1'
_symmetry_space_group_name_H-M 'P -1'
_atom_sites_solution_hydrogens geom
_atom_sites_solution_primary direct
_atom_sites_solution_secondary difmap
_audit_creation_method SHELXL-97
_cell_angle_alpha 73.756(5)
_cell_angle_beta 84.209(5)
_cell_angle_gamma 86.417(6)
_cell_formula_units_Z 2
_cell_length_a 9.4453(9)
_cell_length_b 12.2825(12)
_cell_length_c 16.3277(17)
_cell_measurement_reflns_used 9955
_cell_measurement_temperature 173(2)
_cell_measurement_theta_max 28.15
_cell_measurement_theta_min 2.43
_cell_volume 1808.1(3)
_computing_structure_refinement 'SHELXL-97 (Sheldrick, 1997)'
_diffrn_ambient_temperature 173(2)
_diffrn_measured_fraction_theta_full 0.984
_diffrn_measured_fraction_theta_max 0.984
_diffrn_measurement_device_type 'Bruker X8 APEX II'
_diffrn_measurement_method 'area detector'
_diffrn_radiation_monochromator graphite
_diffrn_radiation_source 'fine-focus sealed tube'
_diffrn_radiation_type MoK\a
_diffrn_radiation_wavelength 0.71073
_diffrn_reflns_av_R_equivalents 0.0302
_diffrn_reflns_av_sigmaI/netI 0.0283
_diffrn_reflns_limit_h_max 12
_diffrn_reflns_limit_h_min -12
_diffrn_reflns_limit_k_max 16
_diffrn_reflns_limit_k_min -16
_diffrn_reflns_limit_l_max 21
_diffrn_reflns_limit_l_min -20
_diffrn_reflns_number 40166
_diffrn_reflns_theta_full 28.26
_diffrn_reflns_theta_max 28.26
_diffrn_reflns_theta_min 1.73
_exptl_absorpt_coefficient_mu 0.614
_exptl_absorpt_correction_T_max 0.976
_exptl_absorpt_correction_T_min 0.865
_exptl_absorpt_correction_type multi-scan
_exptl_crystal_colour yellow
_exptl_crystal_density_diffrn 1.484
_exptl_crystal_density_method 'not measured'
_exptl_crystal_description needle
_exptl_crystal_F_000 824
_exptl_crystal_size_max 0.50
_exptl_crystal_size_mid 0.12
_exptl_crystal_size_min 0.04
_refine_diff_density_max 1.408
_refine_diff_density_min -0.657
_refine_diff_density_rms 0.075
_refine_ls_extinction_method none
_refine_ls_goodness_of_fit_ref 1.054
_refine_ls_hydrogen_treatment constr
_refine_ls_matrix_type full
_refine_ls_number_parameters 510
_refine_ls_number_reflns 8817
_refine_ls_number_restraints 21
_refine_ls_restrained_S_all 1.057
_refine_ls_R_factor_all 0.0425
_refine_ls_R_factor_gt 0.0317
_refine_ls_shift/su_max 0.086
_refine_ls_shift/su_mean 0.001
_refine_ls_structure_factor_coef Fsqd
_refine_ls_weighting_details 'calc w=1/[\s^2^(Fo^2^)+(0.0390P)^2^+1.7739P] where P=(Fo^2^+2Fc^2^)/3'
_refine_ls_weighting_scheme calc
_refine_ls_wR_factor_gt 0.0790
_refine_ls_wR_factor_ref 0.0856
_reflns_number_gt 7545
_reflns_number_total 8817
_reflns_threshold_expression >2sigma(I)
_cod_data_source_file om900194s_si_001.cif
_cod_data_source_block pm043
_cod_original_sg_symbol_H-M P-1
_cod_database_code 4069454

loop_
_symmetry_equiv_pos_as_xyz
'x, y, z'
'-x, -y, -z'

loop_
_atom_site_label
_atom_site_type_symbol
_atom_site_fract_x
_atom_site_fract_y
_atom_site_fract_z
_atom_site_U_iso_or_equiv
_atom_site_adp_type
_atom_site_occupancy
_atom_site_symmetry_multiplicity
_atom_site_calc_flag
_atom_site_refinement_flags
_atom_site_disorder_assembly
_atom_site_disorder_group
C1 C 0.2154(2) 0.07802(18) 0.66276(13) 0.0206(4) Uani 1 1 d . . .
C2 C 0.1106(2) 0.14363(19) 0.61381(14) 0.0252(4) Uani 1 1 d . . .
H2 H 0.1389 0.1944 0.5598 0.030 Uiso 1 1 calc R . .
C3 C -0.0318(3) 0.1369(2) 0.64140(16) 0.0303(5) Uani 1 1 d . . .
H3 H -0.0999 0.1828 0.6068 0.036 Uiso 1 1 calc R . .
C4 C -0.0758(3) 0.0634(2) 0.71937(17) 0.0349(6) Uani 1 1 d . . .
H4 H -0.1739 0.0592 0.7392 0.042 Uiso 1 1 calc R . .
C5 C 0.0241(3) -0.0033(2) 0.76765(15) 0.0306(5) Uani 1 1 d . . .
H5 H -0.0068 -0.0542 0.8211 0.037 Uiso 1 1 calc R . .
C6 C 0.1709(2) 0.00027(19) 0.74144(14) 0.0232(4) Uani 1 1 d . . .
C7 C 0.2646(2) -0.08009(18) 0.79878(14) 0.0231(4) Uani 1 1 d . . .
C8 C 0.2070(2) -0.1223(2) 0.89065(15) 0.0312(5) Uani 1 1 d . . .
C9 C 0.1931(3) -0.0470(3) 0.94002(17) 0.0431(7) Uani 1 1 d . . .
H9 H 0.2199 0.0293 0.9156 0.052 Uiso 1 1 calc R . .
C10 C 0.1400(3) -0.0829(4) 1.02554(19) 0.0572(9) Uani 1 1 d . . .
H10 H 0.1344 -0.0317 1.0600 0.069 Uiso 1 1 calc R . .
C11 C 0.0962(4) -0.1904(4) 1.0598(2) 0.0683(12) Uani 1 1 d . . .
H11 H 0.0586 -0.2140 1.1180 0.082 Uiso 1 1 calc R . .
C12 C 0.1060(4) -0.2653(3) 1.0107(2) 0.0678(12) Uani 1 1 d . . .
H12 H 0.0732 -0.3400 1.0347 0.081 Uiso 1 1 calc R . .
C13 C 0.1639(3) -0.2322(3) 0.92559(19) 0.0484(8) Uani 1 1 d . . .
H13 H 0.1734 -0.2848 0.8922 0.058 Uiso 1 1 calc R . .
C14 C 0.4708(2) -0.19579(19) 0.83243(14) 0.0251(5) Uani 1 1 d . . .
C15 C 0.4754(3) -0.3082(2) 0.82853(16) 0.0317(5) Uani 1 1 d . . .
C16 C 0.5654(3) -0.3843(2) 0.88022(18) 0.0430(7) Uani 1 1 d . . .
H16 H 0.5685 -0.4615 0.8796 0.052 Uiso 1 1 calc R . .
C17 C 0.6510(3) -0.3526(3) 0.93275(17) 0.0441(7) Uani 1 1 d . . .
C18 C 0.6458(3) -0.2396(3) 0.93277(16) 0.0373(6) Uani 1 1 d . . .
H18 H 0.7050 -0.2164 0.9680 0.045 Uiso 1 1 calc R . .
C19 C 0.5570(3) -0.1592(2) 0.88304(15) 0.0293(5) Uani 1 1 d . . .
C20 C 0.3911(3) -0.3449(2) 0.76843(19) 0.0423(6) Uani 1 1 d . . .
H20A H 0.4234 -0.4216 0.7663 0.063 Uiso 1 1 calc R . .
H20B H 0.4051 -0.2923 0.7110 0.063 Uiso 1 1 calc R . .
H20C H 0.2899 -0.3449 0.7887 0.063 Uiso 1 1 calc R . .
C21 C 0.7504(4) -0.4384(3) 0.9864(2) 0.0684(11) Uani 1 1 d . . .
H21A H 0.7061 -0.5123 1.0058 0.103 Uiso 1 1 calc R . .
H21B H 0.7693 -0.4136 1.0362 0.103 Uiso 1 1 calc R . .
H21C H 0.8401 -0.4447 0.9520 0.103 Uiso 1 1 calc R . .
C22 C 0.5597(3) -0.0372(2) 0.88220(18) 0.0394(6) Uani 1 1 d . . .
H22A H 0.4740 -0.0173 0.9148 0.059 Uiso 1 1 calc R . .
H22B H 0.5624 0.0107 0.8230 0.059 Uiso 1 1 calc R . .
H22C H 0.6443 -0.0251 0.9082 0.059 Uiso 1 1 calc R . .
C23 C 0.7742(3) -0.1917(2) 0.71001(18) 0.0380(6) Uani 1 1 d . . .
C24 C 0.9009(3) -0.2586(3) 0.7426(2) 0.0550(8) Uani 1 1 d . . .
H24A H 0.8811 -0.2971 0.8036 0.082 Uiso 1 1 calc R . .
H24B H 0.9806 -0.2083 0.7350 0.082 Uiso 1 1 calc R . .
H24C H 0.9257 -0.3153 0.7110 0.082 Uiso 1 1 calc R . .
C25 C 0.6302(2) 0.06445(19) 0.56237(13) 0.0225(4) Uani 1 1 d . . .
C26 C 0.7476(2) 0.0309(2) 0.51586(14) 0.0261(5) Uani 1 1 d . . .
H26 H 0.7755 -0.0472 0.5274 0.031 Uiso 1 1 calc R . .
C27 C 0.8249(3) 0.1107(2) 0.45253(15) 0.0304(5) Uani 1 1 d . . .
H27 H 0.9049 0.0863 0.4212 0.037 Uiso 1 1 calc R . .
C28 C 0.7875(3) 0.2245(2) 0.43451(15) 0.0307(5) Uani 1 1 d . . .
H28 H 0.8420 0.2781 0.3915 0.037 Uiso 1 1 calc R . .
C29 C 0.6704(3) 0.2604(2) 0.47927(15) 0.0277(5) Uani 1 1 d . . .
H29 H 0.6433 0.3387 0.4673 0.033 Uiso 1 1 calc R . .
C30 C 0.5929(2) 0.18029(19) 0.54210(14) 0.0224(4) Uani 1 1 d . . .
C31 C 0.4764(2) 0.25166(18) 0.69360(14) 0.0239(4) Uani 1 1 d . . .
C32 C 0.6131(3) 0.2762(2) 0.70356(17) 0.0351(5) Uani 1 1 d . . .
H32 H 0.6864 0.2777 0.6589 0.042 Uiso 1 1 calc R . .
C33 C 0.6443(3) 0.2988(3) 0.7781(2) 0.0468(7) Uani 1 1 d . . .
H33 H 0.7387 0.3155 0.7846 0.056 Uiso 1 1 calc R . .
C34 C 0.5384(4) 0.2970(3) 0.84284(18) 0.0471(7) Uani 1 1 d . . .
H34 H 0.5600 0.3110 0.8945 0.057 Uiso 1 1 calc R . .
C35 C 0.4014(4) 0.2747(3) 0.83268(17) 0.0441(7) Uani 1 1 d . . .
H35 H 0.3281 0.2754 0.8769 0.053 Uiso 1 1 calc R . .
C36 C 0.3694(3) 0.2512(2) 0.75865(16) 0.0337(5) Uani 1 1 d . . .
H36 H 0.2748 0.2349 0.7523 0.040 Uiso 1 1 calc R . .
C37 C 0.3410(2) 0.32741(18) 0.53362(14) 0.0246(4) Uani 1 1 d . . .
C38 C 0.2646(2) 0.4097(2) 0.56504(16) 0.0286(5) Uani 1 1 d . . .
H38 H 0.2676 0.4098 0.6230 0.034 Uiso 1 1 calc R . .
C39 C 0.1839(3) 0.4915(2) 0.51080(18) 0.0349(6) Uani 1 1 d . . .
H39 H 0.1285 0.5464 0.5323 0.042 Uiso 1 1 calc R . .
C40 C 0.1833(3) 0.4940(2) 0.42603(18) 0.0395(6) Uani 1 1 d . . .
H40 H 0.1288 0.5514 0.3893 0.047 Uiso 1 1 calc R . .
C41 C 0.2611(3) 0.4141(2) 0.39396(17) 0.0405(6) Uani 1 1 d . . .
H41 H 0.2611 0.4169 0.3352 0.049 Uiso 1 1 calc R . .
C42 C 0.3389(3) 0.3299(2) 0.44750(16) 0.0328(5) Uani 1 1 d . . .
H42 H 0.3910 0.2736 0.4259 0.039 Uiso 1 1 calc R . .
N1 N 0.35787(19) 0.09002(15) 0.63041(11) 0.0212(4) Uani 1 1 d . . .
N2 N 0.3883(2) -0.11384(15) 0.77273(11) 0.0226(4) Uani 1 1 d . . .
N3 N 0.6797(2) -0.14438(19) 0.68600(12) 0.0310(5) Uani 1 1 d . . .
F1 F 0.88941(19) -0.52344(16) 0.78900(13) 0.0572(5) Uani 1 1 d D . .
F2 F 1.0820(9) -0.4624(7) 0.6987(5) 0.0448(15) Uani 0.644(10) 1 d PD A 1
F3 F 1.0323(4) -0.6478(3) 0.7425(3) 0.0587(14) Uani 0.644(10) 1 d PD A 1
F4 F 1.1080(4) -0.5628(5) 0.8355(2) 0.079(2) Uani 0.644(10) 1 d PD A 1
P1 P 0.43584(6) 0.21186(5) 0.60108(3) 0.02014(11) Uani 1 1 d . . .
Pd1 Pd 0.511115(17) -0.031515(14) 0.659822(10) 0.02062(6) Uani 1 1 d . . .
B1 B 1.0293(7) -0.5484(6) 0.7667(4) 0.037(3) Uani 0.644(10) 1 d PD A 1
B1B B 1.0404(18) -0.5289(16) 0.7823(12) 0.039(4) Uani 0.356(10) 1 d P A 2
F3B F 1.0962(11) -0.6369(7) 0.7986(8) 0.104(6) Uani 0.356(10) 1 d P A 2
F4B F 1.0670(8) -0.4756(10) 0.8416(4) 0.074(3) Uani 0.356(10) 1 d P A 2
F2B F 1.097(2) -0.4718(15) 0.7111(12) 0.073(5) Uani 0.356(10) 1 d P A 2

loop_
_atom_site_aniso_label
_atom_site_aniso_U_11
_atom_site_aniso_U_22
_atom_site_aniso_U_33
_atom_site_aniso_U_23
_atom_site_aniso_U_13
_atom_site_aniso_U_12
C1 0.0206(10) 0.0233(10) 0.0202(10) -0.0094(8) -0.0011(8) -0.0022(8)
C2 0.0255(11) 0.0278(11) 0.0227(11) -0.0073(9) -0.0030(8) -0.0011(9)
C3 0.0232(11) 0.0360(13) 0.0325(12) -0.0100(10) -0.0076(9) 0.0025(9)
C4 0.0205(11) 0.0468(15) 0.0358(13) -0.0098(11) 0.0008(10) -0.0014(10)
C5 0.0249(11) 0.0382(13) 0.0258(11) -0.0052(10) 0.0037(9) -0.0059(10)
C6 0.0224(10) 0.0267(11) 0.0212(10) -0.0078(8) -0.0009(8) -0.0018(8)
C7 0.0249(10) 0.0230(10) 0.0204(10) -0.0041(8) -0.0002(8) -0.0052(8)
C8 0.0227(11) 0.0431(14) 0.0214(11) -0.0005(10) 0.0014(9) 0.0024(10)
C9 0.0355(14) 0.0653(19) 0.0298(13) -0.0161(13) 0.0028(11) -0.0053(13)
C10 0.0432(17) 0.105(3) 0.0251(14) -0.0225(17) 0.0011(12) 0.0030(18)
C11 0.0459(18) 0.110(3) 0.0253(15) 0.0113(18) 0.0091(13) 0.0223(19)
C12 0.058(2) 0.061(2) 0.051(2) 0.0273(17) 0.0214(16) 0.0123(17)
C13 0.0468(16) 0.0417(15) 0.0408(16) 0.0069(12) 0.0154(13) 0.0041(13)
C14 0.0251(11) 0.0282(11) 0.0178(10) -0.0013(8) 0.0020(8) 0.0000(9)
C15 0.0357(13) 0.0283(12) 0.0279(12) -0.0034(9) -0.0009(10) 0.0000(10)
C16 0.0531(17) 0.0303(13) 0.0401(15) -0.0020(11) -0.0046(13) 0.0069(12)
C17 0.0431(16) 0.0507(17) 0.0296(13) 0.0015(12) -0.0065(11) 0.0129(13)
C18 0.0316(13) 0.0550(17) 0.0225(12) -0.0061(11) -0.0052(10) 0.0029(12)
C19 0.0283(12) 0.0377(13) 0.0208(11) -0.0073(9) 0.0008(9) -0.0007(10)
C20 0.0531(17) 0.0326(13) 0.0439(16) -0.0132(12) -0.0091(13) -0.0022(12)
C21 0.073(2) 0.066(2) 0.055(2) 0.0016(17) -0.0232(18) 0.0260(19)
C22 0.0382(14) 0.0449(15) 0.0408(15) -0.0186(12) -0.0082(12) -0.0064(12)
C23 0.0424(15) 0.0276(12) 0.0388(14) -0.0054(11) 0.0113(12) -0.0021(11)
C24 0.0414(16) 0.0433(17) 0.070(2) -0.0039(15) 0.0006(15) 0.0106(13)
C25 0.0231(10) 0.0263(11) 0.0178(10) -0.0057(8) 0.0009(8) -0.0036(8)
C26 0.0287(11) 0.0265(11) 0.0233(11) -0.0085(9) 0.0019(9) -0.0011(9)
C27 0.0273(12) 0.0394(13) 0.0248(11) -0.0119(10) 0.0071(9) -0.0041(10)
C28 0.0304(12) 0.0363(13) 0.0220(11) -0.0042(9) 0.0066(9) -0.0082(10)
C29 0.0304(12) 0.0258(11) 0.0246(11) -0.0039(9) 0.0012(9) -0.0033(9)
C30 0.0215(10) 0.0269(11) 0.0194(10) -0.0078(8) -0.0005(8) -0.0012(8)
C31 0.0296(11) 0.0212(10) 0.0214(10) -0.0062(8) -0.0038(9) 0.0005(8)
C32 0.0339(13) 0.0396(14) 0.0332(13) -0.0107(11) -0.0042(10) -0.0055(11)
C33 0.0466(17) 0.0537(18) 0.0449(16) -0.0145(14) -0.0181(13) -0.0101(14)
C34 0.072(2) 0.0438(16) 0.0312(14) -0.0160(12) -0.0160(14) -0.0043(15)
C35 0.0611(19) 0.0483(16) 0.0256(13) -0.0167(12) 0.0001(12) 0.0016(14)
C36 0.0338(13) 0.0418(14) 0.0272(12) -0.0131(11) 0.0000(10) -0.0015(11)
C37 0.0248(11) 0.0233(10) 0.0233(11) -0.0018(8) -0.0038(8) -0.0015(8)
C38 0.0269(11) 0.0270(11) 0.0307(12) -0.0059(9) -0.0023(9) -0.0017(9)
C39 0.0289(12) 0.0248(11) 0.0500(16) -0.0084(11) -0.0062(11) 0.0020(9)
C40 0.0358(14) 0.0319(13) 0.0430(15) 0.0058(11) -0.0133(11) -0.0003(11)
C41 0.0438(15) 0.0445(15) 0.0272(13) 0.0013(11) -0.0081(11) -0.0007(12)
C42 0.0343(13) 0.0353(13) 0.0262(12) -0.0046(10) -0.0027(10) 0.0008(10)
N1 0.0191(8) 0.0228(9) 0.0201(9) -0.0037(7) -0.0007(7) -0.0011(7)
N2 0.0258(9) 0.0212(9) 0.0190(9) -0.0024(7) -0.0014(7) -0.0025(7)
N3 0.0235(10) 0.0438(12) 0.0189(9) 0.0022(8) 0.0022(8) -0.0055(9)
F1 0.0465(10) 0.0535(11) 0.0646(12) -0.0041(9) -0.0058(9) -0.0034(8)
F2 0.054(3) 0.038(3) 0.0307(19) 0.0038(17) 0.0124(19) -0.002(2)
F3 0.065(2) 0.0397(16) 0.067(3) -0.0137(15) 0.0121(18) -0.0007(14)
F4 0.057(2) 0.126(6) 0.048(2) -0.004(2) -0.0202(17) -0.012(3)
P1 0.0202(3) 0.0218(3) 0.0173(2) -0.0040(2) -0.0004(2) -0.0006(2)
Pd1 0.02128(9) 0.02157(9) 0.01777(9) -0.00417(6) 0.00021(6) -0.00016(6)
B1 0.035(3) 0.042(4) 0.031(4) -0.005(3) -0.002(3) -0.001(3)
B1B 0.044(7) 0.039(6) 0.028(6) 0.002(6) -0.008(5) 0.005(5)
F3B 0.096(7) 0.055(4) 0.127(11) 0.007(6) 0.039(8) 0.029(5)
F4B 0.067(4) 0.103(7) 0.059(4) -0.026(4) -0.024(3) 0.005(4)
F2B 0.079(8) 0.052(7) 0.084(10) -0.015(6) 0.003(6) -0.004(6)

loop_
_atom_type_symbol
_atom_type_description
_atom_type_scat_dispersion_real
_atom_type_scat_dispersion_imag
_atom_type_scat_source
C C 0.0033 0.0016 'International Tables Vol C Tables 4.2.6.8 and 6.1.1.4'
H H 0.0000 0.0000 'International Tables Vol C Tables 4.2.6.8 and 6.1.1.4'
N N 0.0061 0.0033 'International Tables Vol C Tables 4.2.6.8 and 6.1.1.4'
F F 0.0171 0.0103 'International Tables Vol C Tables 4.2.6.8 and 6.1.1.4'
P P 0.1023 0.0942 'International Tables Vol C Tables 4.2.6.8 and 6.1.1.4'
Pd Pd -0.9988 1.0072 'International Tables Vol C Tables 4.2.6.8 and 6.1.1.4'
B B 0.0013 0.0007 'International Tables Vol C Tables 4.2.6.8 and 6.1.1.4'

loop_
_geom_angle_atom_site_label_1
_geom_angle_atom_site_label_2
_geom_angle_atom_site_label_3
_geom_angle
N1 C1 C2 118.69(19)
N1 C1 C6 123.17(19)
C2 C1 C6 118.1(2)
C3 C2 C1 122.1(2)
C3 C2 H2 118.9
C1 C2 H2 118.9
C2 C3 C4 120.1(2)
C2 C3 H3 120.0
C4 C3 H3 120.0
C5 C4 C3 119.0(2)
C5 C4 H4 120.5
C3 C4 H4 120.5
C4 C5 C6 122.7(2)
C4 C5 H5 118.6
C6 C5 H5 118.6
C5 C6 C1 117.9(2)
C5 C6 C7 116.4(2)
C1 C6 C7 125.7(2)
N2 C7 C6 122.93(19)
N2 C7 C8 121.0(2)
C6 C7 C8 116.05(19)
C9 C8 C13 119.8(2)
C9 C8 C7 118.3(2)
C13 C8 C7 121.9(2)
C8 C9 C10 120.1(3)
C8 C9 H9 120.0
C10 C9 H9 120.0
C11 C10 C9 120.3(3)
C11 C10 H10 119.8
C9 C10 H10 119.8
C10 C11 C12 120.1(3)
C10 C11 H11 119.9
C12 C11 H11 119.9
C11 C12 C13 120.4(3)
C11 C12 H12 119.8
C13 C12 H12 119.8
C8 C13 C12 119.2(3)
C8 C13 H13 120.4
C12 C13 H13 120.4
C19 C14 C15 122.1(2)
C19 C14 N2 119.7(2)
C15 C14 N2 117.6(2)
C16 C15 C14 117.3(3)
C16 C15 C20 120.8(2)
C14 C15 C20 121.8(2)
C17 C16 C15 122.6(3)
C17 C16 H16 118.7
C15 C16 H16 118.7
C16 C17 C18 118.0(2)
C16 C17 C21 120.6(3)
C18 C17 C21 121.3(3)
C17 C18 C19 122.2(3)
C17 C18 H18 118.9
C19 C18 H18 118.9
C18 C19 C14 117.6(2)
C18 C19 C22 120.3(2)
C14 C19 C22 122.0(2)
C15 C20 H20A 109.5
C15 C20 H20B 109.5
H20A C20 H20B 109.5
C15 C20 H20C 109.5
H20A C20 H20C 109.5
H20B C20 H20C 109.5
C17 C21 H21A 109.5
C17 C21 H21B 109.5
H21A C21 H21B 109.5
C17 C21 H21C 109.5
H21A C21 H21C 109.5
H21B C21 H21C 109.5
C19 C22 H22A 109.5
C19 C22 H22B 109.5
H22A C22 H22B 109.5
C19 C22 H22C 109.5
H22A C22 H22C 109.5
H22B C22 H22C 109.5
N3 C23 C24 178.5(3)
C23 C24 H24A 109.5
C23 C24 H24B 109.5
H24A C24 H24B 109.5
C23 C24 H24C 109.5
H24A C24 H24C 109.5
H24B C24 H24C 109.5
C26 C25 C30 117.4(2)
C26 C25 Pd1 127.92(17)
C30 C25 Pd1 114.64(15)
C25 C26 C27 120.6(2)
C25 C26 H26 119.7
C27 C26 H26 119.7
C28 C27 C26 121.1(2)
C28 C27 H27 119.5
C26 C27 H27 119.5
C27 C28 C29 119.7(2)
C27 C28 H28 120.1
C29 C28 H28 120.1
C28 C29 C30 119.0(2)
C28 C29 H29 120.5
C30 C29 H29 120.5
C29 C30 C25 122.3(2)
C29 C30 P1 124.36(17)
C25 C30 P1 113.30(16)
C32 C31 C36 119.4(2)
C32 C31 P1 121.31(18)
C36 C31 P1 119.14(19)
C31 C32 C33 120.5(3)
C31 C32 H32 119.8
C33 C32 H32 119.8
C34 C33 C32 120.0(3)
C34 C33 H33 120.0
C32 C33 H33 120.0
C35 C34 C33 119.9(3)
C35 C34 H34 120.1
C33 C34 H34 120.1
C34 C35 C36 120.6(3)
C34 C35 H35 119.7
C36 C35 H35 119.7
C35 C36 C31 119.7(3)
C35 C36 H36 120.2
C31 C36 H36 120.2
C38 C37 C42 119.9(2)
C38 C37 P1 122.15(18)
C42 C37 P1 117.82(18)
C39 C38 C37 119.2(2)
C39 C38 H38 120.4
C37 C38 H38 120.4
C40 C39 C38 120.5(2)
C40 C39 H39 119.7
C38 C39 H39 119.7
C39 C40 C41 120.6(2)
C39 C40 H40 119.7
C41 C40 H40 119.7
C40 C41 C42 119.7(3)
C40 C41 H41 120.1
C42 C41 H41 120.1
C41 C42 C37 120.0(2)
C41 C42 H42 120.0
C37 C42 H42 120.0
C1 N1 P1 123.24(15)
C1 N1 Pd1 124.60(14)
P1 N1 Pd1 107.09(9)
C7 N2 C14 119.30(18)
C7 N2 Pd1 125.92(15)
C14 N2 Pd1 112.69(14)
C23 N3 Pd1 165.9(2)
B1 F1 B1B 17.2(10)
N1 P1 C30 101.97(10)
N1 P1 C37 116.02(10)
C30 P1 C37 108.56(10)
N1 P1 C31 110.09(10)
C30 P1 C31 111.19(11)
C37 P1 C31 108.85(11)
N1 P1 Pd1 40.74(6)
C30 P1 Pd1 70.06(7)
C37 P1 Pd1 150.47(8)
C31 P1 Pd1 98.47(7)
C25 Pd1 N1 86.42(8)
C25 Pd1 N3 89.32(8)
N1 Pd1 N3 175.01(8)
C25 Pd1 N2 171.16(8)
N1 Pd1 N2 90.54(7)
N3 Pd1 N2 93.29(7)
C25 Pd1 P1 61.69(6)
N1 Pd1 P1 32.17(5)
N3 Pd1 P1 142.87(6)
N2 Pd1 P1 112.27(5)
F1 B1 F4 109.9(5)
F1 B1 F2 109.7(6)
F4 B1 F2 110.4(6)
F1 B1 F3 107.2(5)
F4 B1 F3 110.2(5)
F2 B1 F3 109.5(6)
F2B B1B F3B 108.5(17)
F2B B1B F4B 107.0(17)
F3B B1B F4B 113.2(14)
F2B B1B F1 113.9(15)
F3B B1B F1 113.2(14)
F4B B1B F1 100.9(12)

loop_
_geom_bond_atom_site_label_1
_geom_bond_atom_site_label_2
_geom_bond_distance
C1 N1 1.396(3)
C1 C2 1.403(3)
C1 C6 1.412(3)
C2 C3 1.374(3)
C2 H2 0.9500
C3 C4 1.380(4)
C3 H3 0.9500
C4 C5 1.370(4)
C4 H4 0.9500
C5 C6 1.408(3)
C5 H5 0.9500
C6 C7 1.475(3)
C7 N2 1.287(3)
C7 C8 1.500(3)
C8 C9 1.379(4)
C8 C13 1.380(4)
C9 C10 1.392(4)
C9 H9 0.9500
C10 C11 1.355(6)
C10 H10 0.9500
C11 C12 1.373(6)
C11 H11 0.9500
C12 C13 1.398(4)
C12 H12 0.9500
C13 H13 0.9500
C14 C19 1.392(3)
C14 C15 1.398(3)
C14 N2 1.441(3)
C15 C16 1.383(4)
C15 C20 1.500(4)
C16 C17 1.381(4)
C16 H16 0.9500
C17 C18 1.386(4)
C17 C21 1.511(4)
C18 C19 1.386(3)
C18 H18 0.9500
C19 C22 1.497(4)
C20 H20A 0.9800
C20 H20B 0.9800
C20 H20C 0.9800
C21 H21A 0.9800
C21 H21B 0.9800
C21 H21C 0.9800
C22 H22A 0.9800
C22 H22B 0.9800
C22 H22C 0.9800
C23 N3 1.080(3)
C23 C24 1.467(4)
C24 H24A 0.9800
C24 H24B 0.9800
C24 H24C 0.9800
C25 C26 1.387(3)
C25 C30 1.398(3)
C25 Pd1 1.985(2)
C26 C27 1.390(3)
C26 H26 0.9500
C27 C28 1.376(4)
C27 H27 0.9500
C28 C29 1.382(3)
C28 H28 0.9500
C29 C30 1.390(3)
C29 H29 0.9500
C30 P1 1.768(2)
C31 C32 1.380(3)
C31 C36 1.389(3)
C31 P1 1.795(2)
C32 C33 1.384(4)
C32 H32 0.9500
C33 C34 1.376(5)
C33 H33 0.9500
C34 C35 1.375(5)
C34 H34 0.9500
C35 C36 1.384(4)
C35 H35 0.9500
C36 H36 0.9500
C37 C38 1.389(3)
C37 C42 1.400(3)
C37 P1 1.788(2)
C38 C39 1.385(3)
C38 H38 0.9500
C39 C40 1.376(4)
C39 H39 0.9500
C40 C41 1.378(4)
C40 H40 0.9500
C41 C42 1.379(4)
C41 H41 0.9500
C42 H42 0.9500
N1 P1 1.6361(19)
N1 Pd1 2.0058(18)
N2 Pd1 2.1068(18)
N3 Pd1 2.042(2)
F1 B1 1.374(6)
F1 B1B 1.418(17)
F2 B1 1.377(7)
F3 B1 1.381(6)
F4 B1 1.374(6)
P1 Pd1 2.9375(6)
B1B F2B 1.262(19)
B1B F3B 1.362(19)
B1B F4B 1.36(2)

loop_
_geom_torsion_atom_site_label_1
_geom_torsion_atom_site_label_2
_geom_torsion_atom_site_label_3
_geom_torsion_atom_site_label_4
_geom_torsion
N1 C1 C2 C3 -179.8(2)
C6 C1 C2 C3 2.1(3)
C1 C2 C3 C4 -0.3(4)
C2 C3 C4 C5 -1.0(4)
C3 C4 C5 C6 0.5(4)
C4 C5 C6 C1 1.3(4)
C4 C5 C6 C7 -177.6(2)
N1 C1 C6 C5 179.5(2)
C2 C1 C6 C5 -2.6(3)
N1 C1 C6 C7 -1.7(3)
C2 C1 C6 C7 176.2(2)
C5 C6 C7 N2 156.2(2)
C1 C6 C7 N2 -22.6(4)
C5 C6 C7 C8 -23.2(3)
C1 C6 C7 C8 158.0(2)
N2 C7 C8 C9 110.9(3)
C6 C7 C8 C9 -69.7(3)
N2 C7 C8 C13 -71.2(3)
C6 C7 C8 C13 108.2(3)
C13 C8 C9 C10 2.0(4)
C7 C8 C9 C10 180.0(3)
C8 C9 C10 C11 -2.7(5)
C9 C10 C11 C12 1.0(5)
C10 C11 C12 C13 1.4(5)
C9 C8 C13 C12 0.3(4)
C7 C8 C13 C12 -177.6(3)
C11 C12 C13 C8 -2.0(5)
C19 C14 C15 C16 2.7(4)
N2 C14 C15 C16 174.0(2)
C19 C14 C15 C20 -174.8(2)
N2 C14 C15 C20 -3.6(3)
C14 C15 C16 C17 -1.5(4)
C20 C15 C16 C17 176.2(3)
C15 C16 C17 C18 -0.3(4)
C15 C16 C17 C21 -178.4(3)
C16 C17 C18 C19 0.8(4)
C21 C17 C18 C19 179.0(3)
C17 C18 C19 C14 0.4(4)
C17 C18 C19 C22 -177.3(2)
C15 C14 C19 C18 -2.2(3)
N2 C14 C19 C18 -173.3(2)
C15 C14 C19 C22 175.4(2)
N2 C14 C19 C22 4.4(3)
C30 C25 C26 C27 0.8(3)
Pd1 C25 C26 C27 -175.94(18)
C25 C26 C27 C28 0.2(4)
C26 C27 C28 C29 -0.7(4)
C27 C28 C29 C30 0.2(4)
C28 C29 C30 C25 0.7(4)
C28 C29 C30 P1 -176.74(19)
C26 C25 C30 C29 -1.2(3)
Pd1 C25 C30 C29 175.90(18)
C26 C25 C30 P1 176.50(18)
Pd1 C25 C30 P1 -6.4(2)
C36 C31 C32 C33 0.9(4)
P1 C31 C32 C33 -175.3(2)
C31 C32 C33 C34 -0.1(4)
C32 C33 C34 C35 -1.1(5)
C33 C34 C35 C36 1.6(5)
C34 C35 C36 C31 -0.9(4)
C32 C31 C36 C35 -0.4(4)
P1 C31 C36 C35 175.9(2)
C42 C37 C38 C39 1.8(4)
P1 C37 C38 C39 -174.70(19)
C37 C38 C39 C40 -2.3(4)
C38 C39 C40 C41 1.1(4)
C39 C40 C41 C42 0.8(4)
C40 C41 C42 C37 -1.3(4)
C38 C37 C42 C41 0.1(4)
P1 C37 C42 C41 176.7(2)
C2 C1 N1 P1 55.5(3)
C6 C1 N1 P1 -126.5(2)
C2 C1 N1 Pd1 -152.99(17)
C6 C1 N1 Pd1 25.0(3)
C6 C7 N2 C14 -177.7(2)
C8 C7 N2 C14 1.7(3)
C6 C7 N2 Pd1 20.0(3)
C8 C7 N2 Pd1 -160.61(17)
C19 C14 N2 C7 -86.0(3)
C15 C14 N2 C7 102.6(3)
C19 C14 N2 Pd1 78.5(2)
C15 C14 N2 Pd1 -92.9(2)
C24 C23 N3 Pd1 143(12)
C1 N1 P1 C30 -165.52(17)
Pd1 N1 P1 C30 38.72(11)
C1 N1 P1 C37 -47.8(2)
Pd1 N1 P1 C37 156.47(10)
C1 N1 P1 C31 76.39(19)
Pd1 N1 P1 C31 -79.37(11)
C1 N1 P1 Pd1 155.8(2)
C29 C30 P1 N1 156.1(2)
C25 C30 P1 N1 -21.59(19)
C29 C30 P1 C37 33.1(2)
C25 C30 P1 C37 -144.56(17)
C29 C30 P1 C31 -86.6(2)
C25 C30 P1 C31 95.73(18)
C29 C30 P1 Pd1 -178.2(2)
C25 C30 P1 Pd1 4.16(14)
C38 C37 P1 N1 101.2(2)
C42 C37 P1 N1 -75.3(2)
C38 C37 P1 C30 -144.76(19)
C42 C37 P1 C30 38.7(2)
C38 C37 P1 C31 -23.6(2)
C42 C37 P1 C31 159.87(19)
C38 C37 P1 Pd1 133.11(17)
C42 C37 P1 Pd1 -43.4(3)
C32 C31 P1 N1 124.8(2)
C36 C31 P1 N1 -51.4(2)
C32 C31 P1 C30 12.5(2)
C36 C31 P1 C30 -163.65(19)
C32 C31 P1 C37 -107.0(2)
C36 C31 P1 C37 76.8(2)
C32 C31 P1 Pd1 84.4(2)
C36 C31 P1 Pd1 -91.84(19)
C26 C25 Pd1 N1 -157.6(2)
C30 C25 Pd1 N1 25.60(17)
C26 C25 Pd1 N3 25.0(2)
C30 C25 Pd1 N3 -151.79(18)
C26 C25 Pd1 N2 132.3(5)
C30 C25 Pd1 N2 -44.5(6)
C26 C25 Pd1 P1 -179.2(2)
C30 C25 Pd1 P1 3.99(14)
C1 N1 Pd1 C25 167.13(18)
P1 N1 Pd1 C25 -37.52(11)
C1 N1 Pd1 N3 -161.4(8)
P1 N1 Pd1 N3 -6.0(9)
C1 N1 Pd1 N2 -21.17(17)
P1 N1 Pd1 N2 134.17(10)
C1 N1 Pd1 P1 -155.3(2)
C23 N3 Pd1 C25 91.6(8)
C23 N3 Pd1 N1 60.2(13)
C23 N3 Pd1 N2 -79.9(8)
C23 N3 Pd1 P1 54.9(9)
C7 N2 Pd1 C25 69.2(6)
C14 N2 Pd1 C25 -94.1(5)
C7 N2 Pd1 N1 -0.6(2)
C14 N2 Pd1 N1 -163.89(16)
C7 N2 Pd1 N3 176.2(2)
C14 N2 Pd1 N3 12.91(16)
C7 N2 Pd1 P1 23.8(2)
C14 N2 Pd1 P1 -139.52(14)
N1 P1 Pd1 C25 136.33(12)
C30 P1 Pd1 C25 -3.05(11)
C37 P1 Pd1 C25 89.62(17)
C31 P1 Pd1 C25 -112.60(11)
C30 P1 Pd1 N1 -139.39(13)
C37 P1 Pd1 N1 -46.71(18)
C31 P1 Pd1 N1 111.06(12)
N1 P1 Pd1 N3 179.13(13)
C30 P1 Pd1 N3 39.74(13)
C37 P1 Pd1 N3 132.42(18)
C31 P1 Pd1 N3 -69.81(12)
N1 P1 Pd1 N2 -50.81(11)
C30 P1 Pd1 N2 169.81(9)
C37 P1 Pd1 N2 -97.52(16)
C31 P1 Pd1 N2 60.25(9)
B1B F1 B1 F4 37(3)
B1B F1 B1 F2 -85(3)
B1B F1 B1 F3 156(3)
B1 F1 B1B F2B 73(3)
B1 F1 B1B F3B -52(3)
B1 F1 B1B F4B -173(4)
